data_4101385
loop_
_publ_author_name
'Samec, Joseph S M'
'Ell, Alida H'
'Aberg, Jenny B'
'Privalov, Timofei'
'Eriksson, Lars'
'B\"ackvall, Jan-E'

_publ_section_title
;
 Mechanistic study of hydrogen transfer to imines from a
 hydroxycyclopentadienyl ruthenium hydride. Experimental support for a
 mechanism involving coordination of imine to ruthenium prior to
 hydrogen transfer.
;
_journal_issue 44
_journal_name_full 'Journal of the American Chemical Society'
_journal_page_first 14293
_journal_page_last 14305
_journal_paper_doi 10.1021/ja061494o
_journal_volume 128
_journal_year 2006
_chemical_formula_sum 'C102 H90 Cl4 N4 O6 Ru2'
_chemical_formula_weight 1811.72
_chemical_name_systematic
; 
 ? 
;
_space_group_IT_number 14
_symmetry_cell_setting monoclinic
_symmetry_space_group_name_Hall '-P 2yab'
_symmetry_space_group_name_H-M 'P 1 21/a 1'
_atom_sites_solution_hydrogens geom
_atom_sites_solution_primary direct
_atom_sites_solution_secondary difmap
_audit_creation_method SHELXL-97
_cell_angle_alpha 90.033(3)
_cell_angle_beta 91.522(2)
_cell_angle_gamma 90.048(3)
_cell_formula_units_Z 4
_cell_length_a 23.9275(7)
_cell_length_b 14.7281(5)
_cell_length_c 25.8285(7)
_cell_measurement_temperature 293(2)
_cell_volume 9098.9(5)
_computing_structure_refinement 'SHELXL-97 (Sheldrick, 1997)'
_computing_structure_solution 'SHELXS-97 (Sheldrick, 1990)'
_diffrn_ambient_temperature 293(2)
_diffrn_measured_fraction_theta_full 0.852
_diffrn_measured_fraction_theta_max 0.852
_diffrn_radiation_monochromator graphite
_diffrn_radiation_source 'fine-focus sealed tube'
_diffrn_radiation_type MoK\a
_diffrn_radiation_wavelength 0.71073
_diffrn_reflns_av_R_equivalents 0.0436
_diffrn_reflns_av_sigmaI/netI 0.0676
_diffrn_reflns_limit_h_max 31
_diffrn_reflns_limit_h_min -35
_diffrn_reflns_limit_k_max 22
_diffrn_reflns_limit_k_min -22
_diffrn_reflns_limit_l_max 39
_diffrn_reflns_limit_l_min -28
_diffrn_reflns_number 77998
_diffrn_reflns_theta_full 33.35
_diffrn_reflns_theta_max 33.35
_diffrn_reflns_theta_min 3.99
_exptl_absorpt_coefficient_mu 0.505
_exptl_crystal_density_diffrn 1.323
_exptl_crystal_density_method 'not measured'
_exptl_crystal_F_000 3736
_refine_diff_density_max 1.060
_refine_diff_density_min -0.930
_refine_diff_density_rms 0.073
_refine_ls_extinction_coef 0.00106(14)
_refine_ls_extinction_expression Fc^*^=kFc[1+0.001xFc^2^\l^3^/sin(2\q)]^-1/4^
_refine_ls_extinction_method SHELXL
_refine_ls_goodness_of_fit_ref 1.002
_refine_ls_hydrogen_treatment mixed
_refine_ls_matrix_type full
_refine_ls_number_parameters 1064
_refine_ls_number_reflns 30051
_refine_ls_number_restraints 0
_refine_ls_restrained_S_all 1.002
_refine_ls_R_factor_all 0.1167
_refine_ls_R_factor_gt 0.0583
_refine_ls_shift/su_max 0.002
_refine_ls_shift/su_mean 0.000
_refine_ls_structure_factor_coef Fsqd
_refine_ls_weighting_details 'calc w=1/[\s^2^(Fo^2^)+(0.0911P)^2^] where P=(Fo^2^+2Fc^2^)/3'
_refine_ls_weighting_scheme calc
_refine_ls_wR_factor_gt 0.1562
_refine_ls_wR_factor_ref 0.1839
_reflns_number_gt 16128
_reflns_number_total 30051
_reflns_threshold_expression >2sigma(I)
_cod_data_source_file ja061494osi20060313_111528.cif
_cod_data_source_block trans_20
_cod_original_sg_symbol_H-M 'P 21/a'
_cod_database_code 4101385

loop_
_symmetry_equiv_pos_as_xyz
'x, y, z'
'-x+1/2, y+1/2, -z'
'-x, -y, -z'
'x-1/2, -y-1/2, z'

loop_
_atom_site_label
_atom_site_type_symbol
_atom_site_fract_x
_atom_site_fract_y
_atom_site_fract_z
_atom_site_U_iso_or_equiv
_atom_site_adp_type
_atom_site_occupancy
_atom_site_symmetry_multiplicity
_atom_site_calc_flag
_atom_site_refinement_flags
Ru1 Ru 0.286819(9) 0.487950(15) 0.447656(8) 0.03468(7) Uani 1 1 d .
C11 C 0.27755(14) 0.6035(2) 0.47766(13) 0.0487(8) Uani 1 1 d .
O11 O 0.27334(14) 0.67312(18) 0.49641(12) 0.0828(9) Uani 1 1 d .
C12 C 0.35636(14) 0.5291(2) 0.42379(13) 0.0474(7) Uani 1 1 d .
O12 O 0.39905(10) 0.55294(18) 0.41201(12) 0.0733(8) Uani 1 1 d .
C101 C 0.23172(12) 0.34814(19) 0.44092(11) 0.0386(6) Uani 1 1 d .
C102 C 0.22336(11) 0.40199(18) 0.48853(11) 0.0355(6) Uani 1 1 d .
C103 C 0.27469(11) 0.40626(17) 0.51758(10) 0.0332(6) Uani 1 1 d .
C104 C 0.31782(11) 0.36475(18) 0.48753(11) 0.0350(6) Uani 1 1 d .
C105 C 0.29250(11) 0.33399(18) 0.43903(11) 0.0347(6) Uani 1 1 d .
O111 O 0.19627(9) 0.33198(15) 0.40582(9) 0.0483(5) Uani 1 1 d .
C121 C 0.16730(12) 0.4321(2) 0.50606(11) 0.0407(6) Uani 1 1 d .
C122 C 0.12083(14) 0.3797(3) 0.49439(14) 0.0572(9) Uani 1 1 d .
H122 H 0.1246 0.3261 0.4758 0.069 Uiso 1 1 calc R
C123 C 0.06821(15) 0.4071(3) 0.51047(18) 0.0755(12) Uani 1 1 d .
H123 H 0.0369 0.3728 0.5012 0.091 Uiso 1 1 calc R
C124 C 0.06217(15) 0.4838(3) 0.53976(17) 0.0720(12) Uani 1 1 d .
H124 H 0.0271 0.5009 0.5510 0.086 Uiso 1 1 calc R
C125 C 0.10813(16) 0.5348(3) 0.55220(15) 0.0617(10) Uani 1 1 d .
H125 H 0.1043 0.5875 0.5717 0.074 Uiso 1 1 calc R
C126 C 0.16063(14) 0.5090(2) 0.53608(14) 0.0512(8) Uani 1 1 d .
H126 H 0.1917 0.5438 0.5456 0.061 Uiso 1 1 calc R
C131 C 0.28178(12) 0.4259(2) 0.57367(11) 0.0390(6) Uani 1 1 d .
C132 C 0.25467(15) 0.3685(2) 0.60783(12) 0.0518(8) Uani 1 1 d .
H132 H 0.2319 0.3221 0.5948 0.062 Uiso 1 1 calc R
C133 C 0.26111(18) 0.3795(3) 0.66063(14) 0.0662(11) Uani 1 1 d .
H133 H 0.2422 0.3414 0.6829 0.079 Uiso 1 1 calc R
C134 C 0.2956(2) 0.4470(3) 0.68058(15) 0.0790(13) Uani 1 1 d .
H134 H 0.3011 0.4533 0.7162 0.095 Uiso 1 1 calc R
C135 C 0.3213(2) 0.5038(3) 0.64734(16) 0.0843(15) Uani 1 1 d .
H135 H 0.3435 0.5508 0.6605 0.101 Uiso 1 1 calc R
C136 C 0.31519(16) 0.4930(3) 0.59429(14) 0.0599(10) Uani 1 1 d .
H136 H 0.3340 0.5319 0.5723 0.072 Uiso 1 1 calc R
C141 C 0.37396(12) 0.3395(2) 0.50814(12) 0.0412(7) Uani 1 1 d .
C142 C 0.38428(14) 0.2489(2) 0.51790(14) 0.0552(9) Uani 1 1 d .
H142 H 0.3570 0.2059 0.5095 0.066 Uiso 1 1 calc R
C143 C 0.43475(19) 0.2210(3) 0.54002(18) 0.0787(13) Uani 1 1 d .
H143 H 0.4412 0.1599 0.5470 0.094 Uiso 1 1 calc R
C144 C 0.4753(2) 0.2850(4) 0.5515(2) 0.0912(15) Uani 1 1 d .
H144 H 0.5095 0.2666 0.5660 0.109 Uiso 1 1 calc R
C145 C 0.46623(18) 0.3734(4) 0.5421(2) 0.0878(15) Uani 1 1 d .
H145 H 0.4940 0.4157 0.5502 0.105 Uiso 1 1 calc R
C146 C 0.41544(16) 0.4020(3) 0.52042(16) 0.0659(10) Uani 1 1 d .
H146 H 0.4093 0.4634 0.5141 0.079 Uiso 1 1 calc R
C151 C 0.31960(13) 0.27890(19) 0.39881(11) 0.0407(7) Uani 1 1 d .
C152 C 0.37437(15) 0.2945(2) 0.38422(13) 0.0537(8) Uani 1 1 d .
H152 H 0.3949 0.3414 0.3996 0.064 Uiso 1 1 calc R
C153 C 0.39872(19) 0.2404(3) 0.34674(16) 0.0742(12) Uani 1 1 d .
H153 H 0.4352 0.2516 0.3369 0.089 Uiso 1 1 calc R
C154 C 0.3687(2) 0.1704(3) 0.32431(17) 0.0854(15) Uani 1 1 d .
H154 H 0.3848 0.1345 0.2992 0.103 Uiso 1 1 calc R
C155 C 0.3148(2) 0.1534(3) 0.33891(15) 0.0725(12) Uani 1 1 d .
H155 H 0.2949 0.1055 0.3239 0.087 Uiso 1 1 calc R
C156 C 0.29010(16) 0.2072(2) 0.37589(12) 0.0527(8) Uani 1 1 d .
H156 H 0.2536 0.1953 0.3854 0.063 Uiso 1 1 calc R
N160 N 0.22948(11) 0.51234(17) 0.37919(9) 0.0439(6) Uani 1 1 d .
C161 C 0.25133(14) 0.5294(2) 0.32574(12) 0.0456(7) Uani 1 1 d .
H161 H 0.2197 0.5255 0.3009 0.055 Uiso 1 1 calc R
C162 C 0.29295(15) 0.4543(2) 0.31266(12) 0.0507(8) Uani 1 1 d .
H16A H 0.3246 0.4565 0.3369 0.061 Uiso 1 1 calc R
H16B H 0.2751 0.3955 0.3160 0.061 Uiso 1 1 calc R
C163 C 0.31351(18) 0.4656(3) 0.25756(14) 0.0628(10) Uani 1 1 d .
H16C H 0.3407 0.4187 0.2506 0.075 Uiso 1 1 calc R
H16D H 0.2823 0.4579 0.2332 0.075 Uiso 1 1 calc R
C164 C 0.33990(16) 0.5580(3) 0.24920(12) 0.0590(9) Uani 1 1 d .
H164 H 0.3735 0.5629 0.2715 0.071 Uiso 1 1 calc R
C165 C 0.29878(17) 0.6328(3) 0.26434(14) 0.0626(10) Uani 1 1 d .
H16E H 0.3168 0.6914 0.2610 0.075 Uiso 1 1 calc R
H16F H 0.2668 0.6315 0.2405 0.075 Uiso 1 1 calc R
C166 C 0.27843(17) 0.6223(2) 0.31978(13) 0.0557(9) Uani 1 1 d .
H16G H 0.3097 0.6283 0.3442 0.067 Uiso 1 1 calc R
H16H H 0.2516 0.6696 0.3271 0.067 Uiso 1 1 calc R
N167 N 0.35616(16) 0.5628(2) 0.19592(12) 0.0827(12) Uani 1 1 d .
H167 H 0.3424 0.5234 0.1746 0.099 Uiso 1 1 calc R
C168 C 0.39254(16) 0.6269(3) 0.17695(14) 0.0614(10) Uani 1 1 d .
C169 C 0.39494(16) 0.6378(3) 0.12307(14) 0.0604(9) Uani 1 1 d .
H169 H 0.3713 0.6034 0.1016 0.072 Uiso 1 1 calc R
C170 C 0.43084(18) 0.6971(3) 0.10152(18) 0.0713(11) Uani 1 1 d .
H170 H 0.4318 0.7034 0.0657 0.086 Uiso 1 1 calc R
C171 C 0.46657(19) 0.7490(3) 0.1337(2) 0.0880(14) Uani 1 1 d .
H171 H 0.4922 0.7886 0.1192 0.106 Uiso 1 1 calc R
C172 C 0.46370(19) 0.7414(3) 0.1858(2) 0.0870(14) Uani 1 1 d .
H172 H 0.4865 0.7776 0.2069 0.104 Uiso 1 1 calc R
C173 C 0.42742(18) 0.6804(3) 0.20798(17) 0.0756(12) Uani 1 1 d .
H173 H 0.4264 0.6754 0.2438 0.091 Uiso 1 1 calc R
C174 C 0.18285(15) 0.5761(3) 0.39206(13) 0.0591(9) Uani 1 1 d .
H17A H 0.1719 0.5644 0.4273 0.071 Uiso 1 1 calc R
H17B H 0.1970 0.6378 0.3908 0.071 Uiso 1 1 calc R
C175 C 0.13226(19) 0.5698(4) 0.35749(16) 0.0844(15) Uani 1 1 d .
C176 C 0.1124(3) 0.6485(6) 0.3324(2) 0.137(3) Uani 1 1 d .
H176 H 0.1308 0.7040 0.3353 0.164 Uiso 1 1 calc R
C177 C 0.0604(4) 0.6366(11) 0.3013(3) 0.216(7) Uani 1 1 d .
H177 H 0.0454 0.6860 0.2834 0.259 Uiso 1 1 calc R
C178 C 0.0339(4) 0.5552(14) 0.2982(5) 0.233(9) Uani 1 1 d .
H178 H 0.0000 0.5505 0.2799 0.279 Uiso 1 1 calc R
C179 C 0.0545(3) 0.4863(9) 0.3198(4) 0.192(5) Uani 1 1 d .
H179 H 0.0377 0.4300 0.3144 0.231 Uiso 1 1 calc R
C180 C 0.1023(2) 0.4926(5) 0.3517(3) 0.113(2) Uani 1 1 d .
H180 H 0.1140 0.4412 0.3698 0.135 Uiso 1 1 calc R
Ru2 Ru 0.205539(10) 0.332993(17) 0.049090(9) 0.04044(8) Uani 1 1 d .
C21 C 0.13267(15) 0.2964(2) 0.06718(15) 0.0570(9) Uani 1 1 d .
O21 O 0.08807(11) 0.2768(2) 0.07560(13) 0.0862(9) Uani 1 1 d .
C22 C 0.21418(15) 0.2211(2) 0.01469(14) 0.0545(8) Uani 1 1 d .
O22 O 0.21762(14) 0.15474(18) -0.00788(12) 0.0862(10) Uani 1 1 d .
C201 C 0.26244(13) 0.46719(19) 0.06551(12) 0.0400(6) Uani 1 1 d .
C202 C 0.20231(13) 0.4853(2) 0.06186(12) 0.0417(7) Uani 1 1 d .
C203 C 0.18191(13) 0.4613(2) 0.01077(12) 0.0422(7) Uani 1 1 d .
C204 C 0.22767(13) 0.4210(2) -0.01658(11) 0.0424(7) Uani 1 1 d .
C205 C 0.27555(13) 0.4171(2) 0.01780(11) 0.0410(7) Uani 1 1 d .
O211 O 0.29415(9) 0.47817(14) 0.10449(8) 0.0478(5) Uani 1 1 d .
C221 C 0.17214(13) 0.5403(2) 0.09991(12) 0.0436(7) Uani 1 1 d .
C222 C 0.19939(16) 0.6136(2) 0.12388(13) 0.0551(8) Uani 1 1 d .
H222 H 0.2364 0.6262 0.1163 0.066 Uiso 1 1 calc R
C223 C 0.1717(2) 0.6679(3) 0.15905(16) 0.0731(12) Uani 1 1 d .
H223 H 0.1902 0.7169 0.1746 0.088 Uiso 1 1 calc R
C224 C 0.1171(2) 0.6493(3) 0.17092(17) 0.0787(13) Uani 1 1 d .
H224 H 0.0986 0.6858 0.1943 0.094 Uiso 1 1 calc R
C225 C 0.09038(17) 0.5772(3) 0.14820(15) 0.0674(11) Uani 1 1 d .
H225 H 0.0537 0.5642 0.1567 0.081 Uiso 1 1 calc R
C226 C 0.11710(15) 0.5235(2) 0.11272(14) 0.0556(9) Uani 1 1 d .
H226 H 0.0979 0.4753 0.0972 0.067 Uiso 1 1 calc R
C231 C 0.12846(14) 0.4922(2) -0.01400(12) 0.0467(7) Uani 1 1 d .
C232 C 0.12145(16) 0.5845(3) -0.02076(15) 0.0608(9) Uani 1 1 d .
H232 H 0.1490 0.6239 -0.0082 0.073 Uiso 1 1 calc R
C233 C 0.0741(2) 0.6200(3) -0.04586(18) 0.0784(12) Uani 1 1 d .
H233 H 0.0706 0.6823 -0.0507 0.094 Uiso 1 1 calc R
C234 C 0.0323(2) 0.5621(4) -0.06350(18) 0.0786(12) Uani 1 1 d .
H234 H 0.0004 0.5851 -0.0801 0.094 Uiso 1 1 calc R
C235 C 0.0383(2) 0.4704(4) -0.0563(2) 0.0876(14) Uani 1 1 d .
H235 H 0.0103 0.4312 -0.0681 0.105 Uiso 1 1 calc R
C236 C 0.08589(18) 0.4354(3) -0.03142(17) 0.0708(11) Uani 1 1 d .
H236 H 0.0891 0.3731 -0.0265 0.085 Uiso 1 1 calc R
C241 C 0.22768(13) 0.4048(2) -0.07348(11) 0.0446(7) Uani 1 1 d .
C242 C 0.19233(17) 0.3458(3) -0.09901(13) 0.0613(10) Uani 1 1 d .
H242 H 0.1672 0.3114 -0.0803 0.074 Uiso 1 1 calc R
C243 C 0.1936(2) 0.3367(3) -0.15260(15) 0.0773(13) Uani 1 1 d .
H243 H 0.1685 0.2977 -0.1695 0.093 Uiso 1 1 calc R
C244 C 0.2312(2) 0.3843(3) -0.18064(14) 0.0748(12) Uani 1 1 d .
H244 H 0.2325 0.3766 -0.2163 0.090 Uiso 1 1 calc R
C245 C 0.26725(18) 0.4439(3) -0.15566(15) 0.0671(11) Uani 1 1 d .
H245 H 0.2928 0.4769 -0.1746 0.080 Uiso 1 1 calc R
C246 C 0.26554(16) 0.4548(2) -0.10214(13) 0.0557(9) Uani 1 1 d .
H246 H 0.2897 0.4955 -0.0855 0.067 Uiso 1 1 calc R
C251 C 0.33274(13) 0.3871(2) 0.00437(13) 0.0493(8) Uani 1 1 d .
C252 C 0.34196(15) 0.3174(2) -0.03010(14) 0.0542(8) Uani 1 1 d .
H252 H 0.3117 0.2864 -0.0450 0.065 Uiso 1 1 calc R
C253 C 0.39555(19) 0.2932(3) -0.04271(17) 0.0776(12) Uani 1 1 d .
H253 H 0.4011 0.2455 -0.0656 0.093 Uiso 1 1 calc R
C254 C 0.4400(2) 0.3379(4) -0.0223(2) 0.1055(19) Uani 1 1 d .
H254 H 0.4759 0.3211 -0.0313 0.127 Uiso 1 1 calc R
C255 C 0.43266(19) 0.4077(4) 0.0117(2) 0.1078(19) Uani 1 1 d .
H255 H 0.4635 0.4385 0.0258 0.129 Uiso 1 1 calc R
C256 C 0.37846(16) 0.4328(3) 0.02540(18) 0.0808(14) Uani 1 1 d .
H256 H 0.3733 0.4802 0.0486 0.097 Uiso 1 1 calc R
N260 N 0.25589(11) 0.29519(18) 0.12056(10) 0.0460(6) Uani 1 1 d .
C261 C 0.23049(14) 0.2793(2) 0.17235(12) 0.0478(7) Uani 1 1 d .
H261 H 0.2611 0.2793 0.1983 0.057 Uiso 1 1 calc R
C262 C 0.19208(15) 0.3577(2) 0.18531(13) 0.0509(8) Uani 1 1 d .
H26A H 0.2122 0.4146 0.1818 0.061 Uiso 1 1 calc R
H26B H 0.1605 0.3585 0.1610 0.061 Uiso 1 1 calc R
C263 C 0.17097(17) 0.3497(2) 0.24003(13) 0.0589(9) Uani 1 1 d .
H26C H 0.1452 0.3989 0.2465 0.071 Uiso 1 1 calc R
H26D H 0.2022 0.3552 0.2645 0.071 Uiso 1 1 calc R
C264 C 0.14157(15) 0.2593(2) 0.24839(13) 0.0541(8) Uani 1 1 d .
H264 H 0.1076 0.2576 0.2263 0.065 Uiso 1 1 calc R
C265 C 0.17914(17) 0.1804(2) 0.23329(15) 0.0608(10) Uani 1 1 d .
H26E H 0.1586 0.1239 0.2362 0.073 Uiso 1 1 calc R
H26F H 0.2111 0.1777 0.2571 0.073 Uiso 1 1 calc R
C266 C 0.19991(17) 0.1901(2) 0.17737(14) 0.0590(9) Uani 1 1 d .
H26G H 0.2248 0.1403 0.1695 0.071 Uiso 1 1 calc R
H26H H 0.1684 0.1882 0.1530 0.071 Uiso 1 1 calc R
N267 N 0.12531(15) 0.2547(2) 0.30229(12) 0.0780(11) Uani 1 1 d .
H267 H 0.1419 0.2910 0.3238 0.094 Uiso 1 1 calc R
C268 C 0.08601(17) 0.1976(3) 0.32143(16) 0.0652(10) Uani 1 1 d .
C269 C 0.05197(17) 0.1427(3) 0.2894(2) 0.0767(12) Uani 1 1 d .
H269 H 0.0550 0.1449 0.2535 0.092 Uiso 1 1 calc R
C270 C 0.0134(2) 0.0847(4) 0.3121(3) 0.109(2) Uani 1 1 d .
H270 H -0.0088 0.0469 0.2913 0.130 Uiso 1 1 calc R
C271 C 0.0080(3) 0.0830(5) 0.3658(4) 0.131(3) Uani 1 1 d .
H271 H -0.0185 0.0455 0.3805 0.157 Uiso 1 1 calc R
C272 C 0.0419(3) 0.1371(5) 0.3969(3) 0.121(2) Uani 1 1 d .
H272 H 0.0387 0.1354 0.4327 0.145 Uiso 1 1 calc R
C273 C 0.0801(2) 0.1928(3) 0.37509(19) 0.0899(15) Uani 1 1 d .
H273 H 0.1028 0.2287 0.3965 0.108 Uiso 1 1 calc R
C274 C 0.29858(15) 0.2238(2) 0.10799(13) 0.0545(8) Uani 1 1 d .
H27A H 0.2799 0.1653 0.1064 0.065 Uiso 1 1 calc R
H27B H 0.3124 0.2363 0.0738 0.065 Uiso 1 1 calc R
C275 C 0.34783(16) 0.2161(3) 0.14496(14) 0.0608(10) Uani 1 1 d .
C276 C 0.3651(2) 0.1320(3) 0.16362(16) 0.0798(13) Uani 1 1 d .
H276 H 0.3431 0.0813 0.1562 0.096 Uiso 1 1 calc R
C277 C 0.4132(3) 0.1216(5) 0.1925(2) 0.109(2) Uani 1 1 d .
H277 H 0.4240 0.0642 0.2040 0.131 Uiso 1 1 calc R
C278 C 0.4454(3) 0.1948(7) 0.2043(2) 0.123(2) Uani 1 1 d .
H278 H 0.4786 0.1874 0.2234 0.147 Uiso 1 1 calc R
C279 C 0.38121(19) 0.2910(4) 0.15797(19) 0.0861(13) Uani 1 1 d .
H279 H 0.3709 0.3484 0.1461 0.103 Uiso 1 1 calc R
C280 C 0.4291(2) 0.2812(6) 0.1882(2) 0.115(2) Uani 1 1 d .
H280 H 0.4503 0.3317 0.1977 0.138 Uiso 1 1 calc R
Cl1 Cl 0.12061(7) 0.40691(12) -0.27733(7) 0.1252(5) Uani 1 1 d .
Cl2 Cl 0.39498(8) 0.77581(13) 0.35870(8) 0.1408(6) Uani 1 1 d .
Cl3 Cl 0.41303(13) 0.4200(2) 0.78680(15) 0.2341(14) Uani 1 1 d .
Cl4 Cl 0.06553(17) 0.0519(2) 0.13200(16) 0.2731(18) Uani 1 1 d .
C301 C 0.1054(3) 0.3882(4) -0.3423(2) 0.120(2) Uani 1 1 d .
H30A H 0.0691 0.4140 -0.3509 0.143 Uiso 1 1 calc R
H30B H 0.1329 0.4195 -0.3627 0.143 Uiso 1 1 calc R
C401 C 0.0551(7) -0.0519(10) 0.1529(4) 0.349(11) Uani 1 1 d .
H40A H 0.0685 -0.0940 0.1271 0.419 Uiso 1 1 calc R
H40B H 0.0151 -0.0613 0.1553 0.419 Uiso 1 1 calc R

loop_
_atom_site_aniso_label
_atom_site_aniso_U_11
_atom_site_aniso_U_22
_atom_site_aniso_U_33
_atom_site_aniso_U_23
_atom_site_aniso_U_13
_atom_site_aniso_U_12
Ru1 0.03535(12) 0.03408(12) 0.03469(12) -0.00194(8) 0.00261(10) -0.00195(9)
C11 0.0567(19) 0.0382(16) 0.0514(18) -0.0040(14) 0.0056(16) -0.0030(14)
O11 0.106(2) 0.0523(16) 0.091(2) -0.0244(14) 0.0114(19) 0.0046(15)
C12 0.0454(17) 0.0432(17) 0.0537(19) -0.0030(14) 0.0046(16) -0.0047(13)
O12 0.0449(14) 0.0755(18) 0.100(2) 0.0081(15) 0.0151(15) -0.0101(12)
C101 0.0399(15) 0.0380(15) 0.0378(14) 0.0002(12) -0.0008(13) -0.0087(12)
C102 0.0351(14) 0.0352(14) 0.0364(14) 0.0017(11) 0.0025(12) -0.0034(11)
C103 0.0334(13) 0.0331(13) 0.0331(13) -0.0017(10) 0.0012(12) -0.0040(10)
C104 0.0363(14) 0.0338(14) 0.0351(13) -0.0021(11) 0.0019(12) 0.0015(11)
C105 0.0393(15) 0.0300(13) 0.0347(13) -0.0019(10) -0.0004(12) -0.0007(11)
O111 0.0445(12) 0.0551(13) 0.0447(12) -0.0057(10) -0.0111(11) -0.0088(10)
C121 0.0340(14) 0.0491(17) 0.0389(15) 0.0098(13) -0.0002(13) -0.0026(12)
C122 0.0410(17) 0.071(2) 0.060(2) 0.0018(17) 0.0015(17) -0.0106(16)
C123 0.0360(18) 0.114(4) 0.077(3) 0.007(3) -0.001(2) -0.015(2)
C124 0.0356(18) 0.108(3) 0.073(3) 0.015(2) 0.0105(19) 0.0142(19)
C125 0.060(2) 0.071(2) 0.055(2) 0.0063(17) 0.0148(19) 0.0211(18)
C126 0.0437(17) 0.0559(19) 0.0543(19) 0.0019(15) 0.0079(16) 0.0034(14)
C131 0.0369(15) 0.0463(16) 0.0339(14) -0.0025(12) 0.0018(13) 0.0007(12)
C132 0.067(2) 0.0465(18) 0.0416(16) -0.0032(13) 0.0059(17) -0.0061(16)
C133 0.089(3) 0.068(2) 0.0424(18) 0.0016(17) 0.014(2) -0.008(2)
C134 0.097(3) 0.103(3) 0.0365(19) -0.006(2) 0.005(2) -0.013(3)
C135 0.098(3) 0.108(4) 0.046(2) -0.025(2) -0.002(2) -0.041(3)
C136 0.066(2) 0.073(2) 0.0407(17) -0.0080(16) 0.0048(18) -0.0231(19)
C141 0.0360(14) 0.0492(17) 0.0387(15) -0.0063(12) 0.0029(13) 0.0045(12)
C142 0.0467(18) 0.055(2) 0.064(2) 0.0062(16) 0.0035(17) 0.0111(15)
C143 0.068(3) 0.083(3) 0.084(3) 0.005(2) -0.005(3) 0.032(2)
C144 0.061(3) 0.127(4) 0.084(3) -0.017(3) -0.029(3) 0.041(3)
C145 0.050(2) 0.102(4) 0.110(4) -0.033(3) -0.028(3) 0.011(2)
C146 0.052(2) 0.063(2) 0.081(3) -0.017(2) -0.019(2) 0.0048(17)
C151 0.0537(18) 0.0367(15) 0.0318(13) -0.0034(11) 0.0021(14) 0.0009(13)
C152 0.066(2) 0.0454(18) 0.0508(19) -0.0079(14) 0.0162(17) -0.0027(15)
C153 0.083(3) 0.068(3) 0.073(3) -0.009(2) 0.037(2) 0.005(2)
C154 0.128(4) 0.067(3) 0.063(3) -0.023(2) 0.038(3) 0.003(3)
C155 0.108(4) 0.057(2) 0.052(2) -0.0212(17) -0.004(2) 0.003(2)
C156 0.070(2) 0.0446(18) 0.0435(17) -0.0073(14) -0.0009(17) -0.0014(16)
N160 0.0448(14) 0.0537(15) 0.0333(12) 0.0044(11) 0.0013(11) 0.0065(11)
C161 0.0501(18) 0.0508(18) 0.0358(15) 0.0022(13) 0.0031(14) -0.0001(14)
C162 0.061(2) 0.0483(18) 0.0426(17) -0.0061(14) 0.0073(16) -0.0032(15)
C163 0.076(3) 0.069(2) 0.0439(18) -0.0141(16) 0.0141(19) -0.0111(19)
C164 0.065(2) 0.080(3) 0.0323(15) -0.0083(15) 0.0065(16) -0.0169(19)
C165 0.076(3) 0.066(2) 0.0456(19) 0.0150(16) 0.0023(19) -0.0140(19)
C166 0.075(2) 0.0443(18) 0.0478(18) 0.0076(14) 0.0106(18) 0.0063(16)
N167 0.108(3) 0.097(3) 0.0432(17) -0.0138(16) 0.0195(19) -0.053(2)
C168 0.062(2) 0.074(2) 0.0486(19) -0.0119(17) 0.0137(18) -0.0140(18)
C169 0.060(2) 0.068(2) 0.054(2) -0.0082(17) 0.0117(18) -0.0050(18)
C170 0.070(3) 0.072(3) 0.073(3) 0.007(2) 0.023(2) 0.002(2)
C171 0.071(3) 0.083(3) 0.110(4) 0.010(3) 0.019(3) -0.023(2)
C172 0.072(3) 0.102(4) 0.087(3) -0.014(3) 0.001(3) -0.038(3)
C173 0.074(3) 0.099(3) 0.054(2) -0.014(2) 0.004(2) -0.022(2)
C174 0.056(2) 0.079(2) 0.0422(18) 0.0109(16) 0.0050(17) 0.0234(18)
C175 0.058(3) 0.151(5) 0.044(2) 0.011(3) 0.006(2) 0.042(3)
C176 0.095(4) 0.228(8) 0.088(4) 0.072(5) 0.012(3) 0.066(5)
C177 0.118(7) 0.44(2) 0.089(5) 0.114(10) 0.012(6) 0.144(10)
C178 0.063(5) 0.52(3) 0.115(8) -0.008(12) -0.007(5) 0.041(9)
C179 0.072(4) 0.335(14) 0.165(8) -0.113(9) -0.057(5) 0.066(6)
C180 0.059(3) 0.169(6) 0.109(5) -0.026(4) -0.020(3) 0.019(3)
Ru2 0.04383(14) 0.04147(14) 0.03620(13) -0.00443(9) 0.00448(11) -0.00477(10)
C21 0.055(2) 0.056(2) 0.060(2) -0.0009(16) 0.0020(18) -0.0107(16)
O21 0.0526(16) 0.101(2) 0.105(2) 0.0097(18) 0.0118(17) -0.0232(15)
C22 0.063(2) 0.052(2) 0.0487(18) -0.0053(15) 0.0033(17) -0.0044(16)
O22 0.116(3) 0.0536(16) 0.089(2) -0.0337(15) 0.003(2) -0.0034(16)
C201 0.0436(16) 0.0390(15) 0.0375(15) -0.0032(12) 0.0046(14) -0.0065(12)
C202 0.0440(16) 0.0388(15) 0.0423(15) -0.0038(12) 0.0028(14) -0.0024(12)
C203 0.0445(16) 0.0426(16) 0.0395(15) -0.0024(12) 0.0006(14) -0.0038(13)
C204 0.0463(17) 0.0474(17) 0.0336(14) -0.0048(12) 0.0035(14) -0.0039(13)
C205 0.0430(16) 0.0453(16) 0.0349(14) -0.0061(12) 0.0033(13) -0.0076(13)
O211 0.0478(12) 0.0544(13) 0.0408(11) -0.0080(10) -0.0020(11) -0.0078(10)
C221 0.0501(18) 0.0448(16) 0.0360(15) -0.0021(12) 0.0009(14) 0.0041(13)
C222 0.063(2) 0.0504(19) 0.0520(19) -0.0064(15) 0.0000(18) -0.0019(16)
C223 0.084(3) 0.073(3) 0.062(2) -0.026(2) -0.010(2) 0.017(2)
C224 0.085(3) 0.093(3) 0.059(2) -0.023(2) 0.014(2) 0.025(3)
C225 0.056(2) 0.087(3) 0.060(2) -0.006(2) 0.0128(19) 0.016(2)
C226 0.055(2) 0.057(2) 0.055(2) -0.0049(16) 0.0058(18) 0.0020(16)
C231 0.0488(18) 0.0527(19) 0.0386(15) -0.0059(13) 0.0018(15) 0.0031(14)
C232 0.061(2) 0.062(2) 0.060(2) 0.0090(17) 0.0040(19) -0.0043(18)
C233 0.074(3) 0.088(3) 0.074(3) 0.019(2) 0.004(3) 0.016(2)
C234 0.069(3) 0.099(4) 0.068(3) 0.009(2) -0.005(2) 0.019(3)
C235 0.060(3) 0.115(4) 0.087(3) -0.011(3) -0.022(3) -0.002(3)
C236 0.064(2) 0.065(2) 0.083(3) -0.011(2) -0.012(2) 0.002(2)
C241 0.0472(17) 0.0519(18) 0.0348(15) -0.0024(13) 0.0038(14) 0.0029(14)
C242 0.066(2) 0.082(3) 0.0369(16) -0.0053(16) 0.0043(17) -0.0183(19)
C243 0.087(3) 0.103(3) 0.0411(19) -0.019(2) -0.002(2) -0.023(3)
C244 0.100(3) 0.088(3) 0.0369(18) -0.0039(18) 0.013(2) -0.004(3)
C245 0.080(3) 0.073(3) 0.048(2) 0.0061(18) 0.020(2) 0.002(2)
C246 0.067(2) 0.056(2) 0.0442(18) 0.0001(15) 0.0127(17) -0.0040(17)
C251 0.0441(17) 0.058(2) 0.0461(17) -0.0013(14) 0.0078(15) -0.0040(14)
C252 0.0526(19) 0.062(2) 0.0484(18) -0.0044(15) 0.0067(17) 0.0054(16)
C253 0.066(3) 0.100(3) 0.068(3) -0.009(2) 0.017(2) 0.021(2)
C254 0.055(3) 0.164(5) 0.098(4) -0.035(4) 0.024(3) 0.013(3)
C255 0.051(3) 0.158(5) 0.115(4) -0.037(4) 0.024(3) -0.021(3)
C256 0.051(2) 0.107(3) 0.084(3) -0.038(3) 0.019(2) -0.015(2)
N260 0.0451(14) 0.0567(16) 0.0362(13) 0.0015(11) 0.0041(12) 0.0038(12)
C261 0.0515(18) 0.0529(19) 0.0392(16) 0.0001(13) 0.0050(15) -0.0003(14)
C262 0.060(2) 0.0497(18) 0.0431(17) -0.0055(14) 0.0076(16) -0.0038(15)
C263 0.072(2) 0.059(2) 0.0459(18) -0.0070(15) 0.0167(18) -0.0076(18)
C264 0.057(2) 0.065(2) 0.0407(17) -0.0007(15) 0.0064(16) -0.0077(16)
C265 0.067(2) 0.058(2) 0.058(2) 0.0144(17) 0.0094(19) -0.0055(17)
C266 0.073(2) 0.0456(18) 0.059(2) 0.0016(15) 0.015(2) -0.0013(17)
N267 0.090(2) 0.093(2) 0.0520(18) -0.0089(17) 0.0249(19) -0.032(2)
C268 0.063(2) 0.068(2) 0.066(2) 0.0132(19) 0.020(2) 0.0041(19)
C269 0.060(2) 0.077(3) 0.093(3) 0.014(2) 0.010(2) -0.004(2)
C270 0.064(3) 0.101(4) 0.162(6) 0.029(4) 0.013(4) -0.013(3)
C271 0.084(4) 0.114(5) 0.198(8) 0.073(5) 0.065(5) 0.006(3)
C272 0.119(5) 0.123(5) 0.123(5) 0.055(4) 0.066(4) 0.021(4)
C273 0.096(3) 0.099(3) 0.077(3) 0.015(2) 0.038(3) 0.003(3)
C274 0.058(2) 0.063(2) 0.0426(17) -0.0024(15) 0.0055(16) 0.0105(16)
C275 0.053(2) 0.080(3) 0.049(2) 0.0011(18) 0.0105(18) 0.0108(19)
C276 0.077(3) 0.105(4) 0.058(2) 0.016(2) 0.005(2) 0.022(3)
C277 0.094(4) 0.151(6) 0.083(4) 0.036(4) 0.005(4) 0.034(4)
C278 0.074(4) 0.218(9) 0.074(4) 0.022(5) -0.008(3) 0.030(5)
C279 0.061(3) 0.112(4) 0.085(3) -0.007(3) -0.005(3) -0.001(3)
C280 0.068(3) 0.174(6) 0.102(4) -0.002(4) -0.019(3) -0.018(4)
Cl1 0.1236(13) 0.1446(13) 0.1068(11) 0.0043(10) -0.0093(10) 0.0220(10)
Cl2 0.1413(15) 0.1420(15) 0.1365(15) 0.0091(11) -0.0448(13) -0.0158(12)
Cl3 0.193(3) 0.246(3) 0.264(4) 0.081(3) 0.007(3) 0.062(2)
Cl4 0.286(4) 0.218(3) 0.313(5) -0.029(3) -0.037(4) -0.089(3)
C301 0.114(5) 0.147(5) 0.098(4) 0.053(4) -0.001(4) 0.045(4)
C401 0.54(3) 0.367(17) 0.137(8) -0.041(10) -0.031(12) -0.343(18)

loop_
_atom_type_symbol
_atom_type_description
_atom_type_scat_dispersion_real
_atom_type_scat_dispersion_imag
_atom_type_scat_source
C C 0.0033 0.0016 'International Tables Vol C Tables 4.2.6.8 and 6.1.1.4'
H H 0.0000 0.0000 'International Tables Vol C Tables 4.2.6.8 and 6.1.1.4'
N N 0.0061 0.0033 'International Tables Vol C Tables 4.2.6.8 and 6.1.1.4'
O O 0.0106 0.0060 'International Tables Vol C Tables 4.2.6.8 and 6.1.1.4'
Ru Ru -1.2594 0.8363 'International Tables Vol C Tables 4.2.6.8 and 6.1.1.4'
Cl Cl 0.1484 0.1585 'International Tables Vol C Tables 4.2.6.8 and 6.1.1.4'

loop_
_geom_angle_atom_site_label_1
_geom_angle_atom_site_label_2
_geom_angle_atom_site_label_3
_geom_angle
_geom_angle_site_symmetry_1
_geom_angle_site_symmetry_3
C11 Ru1 C12 87.66(14) . .
C11 Ru1 C103 97.89(12) . .
C12 Ru1 C103 125.50(13) . .
C11 Ru1 C104 126.35(13) . .
C12 Ru1 C104 97.35(12) . .
C103 Ru1 C104 38.28(9) . .
C11 Ru1 N160 95.90(13) . .
C12 Ru1 N160 102.54(13) . .
C103 Ru1 N160 130.28(10) . .
C104 Ru1 N160 133.87(10) . .
C11 Ru1 C102 103.03(12) . .
C12 Ru1 C102 160.11(13) . .
C103 Ru1 C102 37.23(10) . .
C104 Ru1 C102 62.79(10) . .
N160 Ru1 C102 93.11(10) . .
C11 Ru1 C105 160.84(12) . .
C12 Ru1 C105 103.36(12) . .
C103 Ru1 C105 62.95(10) . .
C104 Ru1 C105 37.62(10) . .
N160 Ru1 C105 96.90(10) . .
C102 Ru1 C105 62.09(9) . .
C11 Ru1 C101 135.97(12) . .
C12 Ru1 C101 136.35(11) . .
C103 Ru1 C101 60.98(10) . .
C104 Ru1 C101 60.99(11) . .
N160 Ru1 C101 76.23(10) . .
C102 Ru1 C101 36.39(9) . .
C105 Ru1 C101 36.04(9) . .
O11 C11 Ru1 178.2(4) . .
O12 C12 Ru1 176.4(3) . .
O111 C101 C105 127.0(3) . .
O111 C101 C102 126.9(3) . .
C105 C101 C102 105.0(2) . .
O111 C101 Ru1 124.5(2) . .
C105 C101 Ru1 65.87(14) . .
C102 C101 Ru1 64.88(14) . .
C103 C102 C101 109.1(2) . .
C103 C102 C121 126.6(2) . .
C101 C102 C121 123.5(3) . .
C103 C102 Ru1 68.96(14) . .
C101 C102 Ru1 78.73(15) . .
C121 C102 Ru1 126.49(19) . .
C102 C103 C104 108.5(2) . .
C102 C103 C131 126.7(2) . .
C104 C103 C131 122.9(3) . .
C102 C103 Ru1 73.81(15) . .
C104 C103 Ru1 71.23(15) . .
C131 C103 Ru1 133.09(19) . .
C103 C104 C105 108.0(2) . .
C103 C104 C141 124.7(2) . .
C105 C104 C141 125.9(2) . .
C103 C104 Ru1 70.49(15) . .
C105 C104 Ru1 74.06(16) . .
C141 C104 Ru1 131.8(2) . .
C104 C105 C101 108.5(2) . .
C104 C105 C151 126.6(3) . .
C101 C105 C151 123.6(3) . .
C104 C105 Ru1 68.32(15) . .
C101 C105 Ru1 78.10(15) . .
C151 C105 Ru1 129.86(19) . .
C122 C121 C126 118.4(3) . .
C122 C121 C102 119.5(3) . .
C126 C121 C102 122.0(3) . .
C121 C122 C123 120.1(4) . .
C121 C122 H122 119.9 . .
C123 C122 H122 119.9 . .
C124 C123 C122 120.8(4) . .
C124 C123 H123 119.6 . .
C122 C123 H123 119.6 . .
C125 C124 C123 119.2(3) . .
C125 C124 H124 120.4 . .
C123 C124 H124 120.4 . .
C124 C125 C126 120.6(4) . .
C124 C125 H125 119.7 . .
C126 C125 H125 119.7 . .
C121 C126 C125 120.8(3) . .
C121 C126 H126 119.6 . .
C125 C126 H126 119.6 . .
C136 C131 C132 117.9(3) . .
C136 C131 C103 124.8(3) . .
C132 C131 C103 117.3(3) . .
C133 C132 C131 120.9(3) . .
C133 C132 H132 119.5 . .
C131 C132 H132 119.5 . .
C132 C133 C134 120.2(3) . .
C132 C133 H133 119.9 . .
C134 C133 H133 119.9 . .
C135 C134 C133 118.9(4) . .
C135 C134 H134 120.5 . .
C133 C134 H134 120.5 . .
C134 C135 C136 121.2(4) . .
C134 C135 H135 119.4 . .
C136 C135 H135 119.4 . .
C131 C136 C135 120.9(3) . .
C131 C136 H136 119.6 . .
C135 C136 H136 119.6 . .
C142 C141 C146 118.5(3) . .
C142 C141 C104 117.8(3) . .
C146 C141 C104 123.6(3) . .
C141 C142 C143 120.9(4) . .
C141 C142 H142 119.6 . .
C143 C142 H142 119.6 . .
C144 C143 C142 119.1(4) . .
C144 C143 H143 120.4 . .
C142 C143 H143 120.4 . .
C145 C144 C143 120.9(4) . .
C145 C144 H144 119.5 . .
C143 C144 H144 119.5 . .
C144 C145 C146 120.3(4) . .
C144 C145 H145 119.9 . .
C146 C145 H145 119.9 . .
C141 C146 C145 120.3(4) . .
C141 C146 H146 119.9 . .
C145 C146 H146 119.9 . .
C152 C151 C156 118.7(3) . .
C152 C151 C105 122.2(3) . .
C156 C151 C105 119.1(3) . .
C151 C152 C153 120.5(3) . .
C151 C152 H152 119.7 . .
C153 C152 H152 119.7 . .
C154 C153 C152 119.8(4) . .
C154 C153 H153 120.1 . .
C152 C153 H153 120.1 . .
C155 C154 C153 120.3(3) . .
C155 C154 H154 119.9 . .
C153 C154 H154 119.9 . .
C154 C155 C156 120.4(4) . .
C154 C155 H155 119.8 . .
C156 C155 H155 119.8 . .
C155 C156 C151 120.3(4) . .
C155 C156 H156 119.8 . .
C151 C156 H156 119.8 . .
C174 N160 C161 112.0(2) . .
C174 N160 Ru1 111.67(19) . .
C161 N160 Ru1 121.95(19) . .
N160 C161 C166 113.6(3) . .
N160 C161 C162 108.9(2) . .
C166 C161 C162 110.2(3) . .
N160 C161 H161 108.0 . .
C166 C161 H161 108.0 . .
C162 C161 H161 108.0 . .
C163 C162 C161 110.7(3) . .
C163 C162 H16A 109.5 . .
C161 C162 H16A 109.5 . .
C163 C162 H16B 109.5 . .
C161 C162 H16B 109.5 . .
H16A C162 H16B 108.1 . .
C164 C163 C162 112.1(3) . .
C164 C163 H16C 109.2 . .
C162 C163 H16C 109.2 . .
C164 C163 H16D 109.2 . .
C162 C163 H16D 109.2 . .
H16C C163 H16D 107.9 . .
N167 C164 C163 107.7(3) . .
N167 C164 C165 113.5(3) . .
C163 C164 C165 109.6(3) . .
N167 C164 H164 108.7 . .
C163 C164 H164 108.7 . .
C165 C164 H164 108.7 . .
C166 C165 C164 112.8(3) . .
C166 C165 H16E 109.0 . .
C164 C165 H16E 109.0 . .
C166 C165 H16F 109.0 . .
C164 C165 H16F 109.0 . .
H16E C165 H16F 107.8 . .
C161 C166 C165 109.4(3) . .
C161 C166 H16G 109.8 . .
C165 C166 H16G 109.8 . .
C161 C166 H16H 109.8 . .
C165 C166 H16H 109.8 . .
H16G C166 H16H 108.2 . .
C168 N167 C164 124.1(3) . .
C168 N167 H167 117.9 . .
C164 N167 H167 117.9 . .
N167 C168 C173 123.9(4) . .
N167 C168 C169 118.2(3) . .
C173 C168 C169 117.9(3) . .
C170 C169 C168 121.6(4) . .
C170 C169 H169 119.2 . .
C168 C169 H169 119.2 . .
C169 C170 C171 119.4(4) . .
C169 C170 H170 120.3 . .
C171 C170 H170 120.3 . .
C172 C171 C170 119.8(4) . .
C172 C171 H171 120.1 . .
C170 C171 H171 120.1 . .
C171 C172 C173 121.0(4) . .
C171 C172 H172 119.5 . .
C173 C172 H172 119.5 . .
C172 C173 C168 120.2(4) . .
C172 C173 H173 119.9 . .
C168 C173 H173 119.9 . .
C175 C174 N160 115.2(3) . .
C175 C174 H17A 108.5 . .
N160 C174 H17A 108.5 . .
C175 C174 H17B 108.5 . .
N160 C174 H17B 108.5 . .
H17A C174 H17B 107.5 . .
C180 C175 C176 118.2(6) . .
C180 C175 C174 122.7(5) . .
C176 C175 C174 119.0(6) . .
C175 C176 C177 115.1(8) . .
C175 C176 H176 122.5 . .
C177 C176 H176 122.5 . .
C178 C177 C176 121.5(10) . .
C178 C177 H177 119.2 . .
C176 C177 H177 119.2 . .
C179 C178 C177 120.7(11) . .
C179 C178 H178 119.6 . .
C177 C178 H178 119.6 . .
C178 C179 C180 121.1(13) . .
C178 C179 H179 119.4 . .
C180 C179 H179 119.4 . .
C175 C180 C179 123.0(8) . .
C175 C180 H180 118.5 . .
C179 C180 H180 118.5 . .
C22 Ru2 C21 88.93(15) . .
C22 Ru2 C203 124.67(14) . .
C21 Ru2 C203 97.34(14) . .
C22 Ru2 C204 96.87(13) . .
C21 Ru2 C204 126.62(15) . .
C203 Ru2 C204 38.28(10) . .
C22 Ru2 N260 96.12(13) . .
C21 Ru2 N260 101.73(13) . .
C203 Ru2 N260 135.10(11) . .
C204 Ru2 N260 129.93(11) . .
C22 Ru2 C205 102.67(12) . .
C21 Ru2 C205 160.62(14) . .
C203 Ru2 C205 63.30(11) . .
C204 Ru2 C205 37.43(11) . .
N260 Ru2 C205 92.52(10) . .
C22 Ru2 C202 159.53(13) . .
C21 Ru2 C202 102.10(13) . .
C203 Ru2 C202 37.50(11) . .
C204 Ru2 C202 62.70(11) . .
N260 Ru2 C202 98.39(11) . .
C205 Ru2 C202 62.42(10) . .
C22 Ru2 C201 136.42(13) . .
C21 Ru2 C201 134.64(13) . .
C203 Ru2 C201 61.06(11) . .
C204 Ru2 C201 60.82(11) . .
N260 Ru2 C201 76.89(10) . .
C205 Ru2 C201 36.53(9) . .
C202 Ru2 C201 36.11(10) . .
O21 C21 Ru2 176.2(4) . .
O22 C22 Ru2 176.8(4) . .
O211 C201 C202 126.9(3) . .
O211 C201 C205 126.6(3) . .
C202 C201 C205 105.5(3) . .
O211 C201 Ru2 124.6(2) . .
C202 C201 Ru2 65.93(16) . .
C205 C201 Ru2 65.11(15) . .
C203 C202 C201 108.9(3) . .
C203 C202 C221 125.8(3) . .
C201 C202 C221 123.7(3) . .
C203 C202 Ru2 68.74(16) . .
C201 C202 Ru2 77.97(17) . .
C221 C202 Ru2 131.2(2) . .
C202 C203 C204 107.8(3) . .
C202 C203 C231 126.0(3) . .
C204 C203 C231 124.7(3) . .
C202 C203 Ru2 73.76(18) . .
C204 C203 Ru2 71.20(17) . .
C231 C203 Ru2 131.6(2) . .
C205 C204 C203 108.5(2) . .
C205 C204 C241 125.8(3) . .
C203 C204 C241 124.6(3) . .
C205 C204 Ru2 72.79(17) . .
C203 C204 Ru2 70.52(16) . .
C241 C204 Ru2 132.1(2) . .
C204 C205 C201 108.2(3) . .
C204 C205 C251 126.4(3) . .
C201 C205 C251 124.1(3) . .
C204 C205 Ru2 69.78(16) . .
C201 C205 Ru2 78.35(16) . .
C251 C205 Ru2 128.2(2) . .
C226 C221 C222 117.8(3) . .
C226 C221 C202 123.0(3) . .
C222 C221 C202 119.2(3) . .
C223 C222 C221 120.6(4) . .
C223 C222 H222 119.7 . .
C221 C222 H222 119.7 . .
C224 C223 C222 120.1(4) . .
C224 C223 H223 119.9 . .
C222 C223 H223 119.9 . .
C225 C224 C223 119.7(3) . .
C225 C224 H224 120.1 . .
C223 C224 H224 120.1 . .
C224 C225 C226 120.7(4) . .
C224 C225 H225 119.6 . .
C226 C225 H225 119.6 . .
C225 C226 C221 121.0(4) . .
C225 C226 H226 119.5 . .
C221 C226 H226 119.5 . .
C232 C231 C236 117.9(4) . .
C232 C231 C203 117.2(3) . .
C236 C231 C203 125.0(3) . .
C231 C232 C233 121.6(4) . .
C231 C232 H232 119.2 . .
C233 C232 H232 119.2 . .
C234 C233 C232 119.6(4) . .
C234 C233 H233 120.2 . .
C232 C233 H233 120.2 . .
C235 C234 C233 119.3(4) . .
C235 C234 H234 120.3 . .
C233 C234 H234 120.3 . .
C234 C235 C236 120.7(5) . .
C234 C235 H235 119.6 . .
C236 C235 H235 119.6 . .
C231 C236 C235 120.8(4) . .
C231 C236 H236 119.6 . .
C235 C236 H236 119.6 . .
C242 C241 C246 118.7(3) . .
C242 C241 C204 124.1(3) . .
C246 C241 C204 117.2(3) . .
C241 C242 C243 120.7(3) . .
C241 C242 H242 119.7 . .
C243 C242 H242 119.7 . .
C244 C243 C242 120.7(4) . .
C244 C243 H243 119.6 . .
C242 C243 H243 119.6 . .
C243 C244 C245 119.5(3) . .
C243 C244 H244 120.3 . .
C245 C244 H244 120.3 . .
C244 C245 C246 120.2(3) . .
C244 C245 H245 119.9 . .
C246 C245 H245 119.9 . .
C245 C246 C241 120.2(4) . .
C245 C246 H246 119.9 . .
C241 C246 H246 119.9 . .
C252 C251 C256 118.4(3) . .
C252 C251 C205 122.4(3) . .
C256 C251 C205 119.2(3) . .
C253 C252 C251 120.7(4) . .
C253 C252 H252 119.6 . .
C251 C252 H252 119.6 . .
C254 C253 C252 120.7(4) . .
C254 C253 H253 119.6 . .
C252 C253 H253 119.6 . .
C253 C254 C255 120.4(4) . .
C253 C254 H254 119.8 . .
C255 C254 H254 119.8 . .
C254 C255 C256 119.7(5) . .
C254 C255 H255 120.1 . .
C256 C255 H255 120.1 . .
C251 C256 C255 120.0(4) . .
C251 C256 H256 120.0 . .
C255 C256 H256 120.0 . .
C261 N260 C274 112.0(2) . .
C261 N260 Ru2 123.3(2) . .
C274 N260 Ru2 110.36(19) . .
N260 C261 C266 114.9(3) . .
N260 C261 C262 109.8(3) . .
C266 C261 C262 110.2(3) . .
N260 C261 H261 107.2 . .
C266 C261 H261 107.2 . .
C262 C261 H261 107.2 . .
C263 C262 C261 111.3(3) . .
C263 C262 H26A 109.4 . .
C261 C262 H26A 109.4 . .
C263 C262 H26B 109.4 . .
C261 C262 H26B 109.4 . .
H26A C262 H26B 108.0 . .
C262 C263 C264 111.5(3) . .
C262 C263 H26C 109.3 . .
C264 C263 H26C 109.3 . .
C262 C263 H26D 109.3 . .
C264 C263 H26D 109.3 . .
H26C C263 H26D 108.0 . .
N267 C264 C263 108.2(3) . .
N267 C264 C265 112.5(3) . .
C263 C264 C265 110.6(3) . .
N267 C264 H264 108.5 . .
C263 C264 H264 108.5 . .
C265 C264 H264 108.5 . .
C264 C265 C266 111.9(3) . .
C264 C265 H26E 109.2 . .
C266 C265 H26E 109.2 . .
C264 C265 H26F 109.2 . .
C266 C265 H26F 109.2 . .
H26E C265 H26F 107.9 . .
C261 C266 C265 109.2(3) . .
C261 C266 H26G 109.8 . .
C265 C266 H26G 109.8 . .
C261 C266 H26H 109.8 . .
C265 C266 H26H 109.8 . .
H26G C266 H26H 108.3 . .
C268 N267 C264 125.4(3) . .
C268 N267 H267 117.3 . .
C264 N267 H267 117.3 . .
N267 C268 C273 118.7(4) . .
N267 C268 C269 122.4(4) . .
C273 C268 C269 118.9(4) . .
C270 C269 C268 118.9(5) . .
C270 C269 H269 120.6 . .
C268 C269 H269 120.6 . .
C271 C270 C269 120.6(6) . .
C271 C270 H270 119.7 . .
C269 C270 H270 119.7 . .
C272 C271 C270 119.9(5) . .
C272 C271 H271 120.0 . .
C270 C271 H271 120.0 . .
C273 C272 C271 119.9(6) . .
C273 C272 H272 120.1 . .
C271 C272 H272 120.1 . .
C272 C273 C268 121.8(6) . .
C272 C273 H273 119.1 . .
C268 C273 H273 119.1 . .
C275 C274 N260 116.2(3) . .
C275 C274 H27A 108.2 . .
N260 C274 H27A 108.2 . .
C275 C274 H27B 108.2 . .
N260 C274 H27B 108.2 . .
H27A C274 H27B 107.4 . .
C276 C275 C279 117.2(4) . .
C276 C275 C274 120.7(4) . .
C279 C275 C274 121.8(4) . .
C277 C276 C275 122.0(5) . .
C277 C276 H276 119.0 . .
C275 C276 H276 119.0 . .
C278 C277 C276 120.0(6) . .
C278 C277 H277 120.0 . .
C276 C277 H277 120.0 . .
C277 C278 C280 120.4(6) . .
C277 C278 H278 119.8 . .
C280 C278 H278 119.8 . .
C280 C279 C275 120.9(5) . .
C280 C279 H279 119.5 . .
C275 C279 H279 119.5 . .
C279 C280 C278 119.4(6) . .
C279 C280 H280 120.3 . .
C278 C280 H280 120.3 . .
Cl2 C301 Cl1 113.2(3) 2_545 .
Cl2 C301 H30A 108.9 2_545 .
Cl1 C301 H30A 108.9 . .
Cl2 C301 H30B 108.9 2_545 .
Cl1 C301 H30B 108.9 . .
H30A C301 H30B 107.7 . .
Cl4 C401 Cl3 116.2(5) . 2_546
Cl4 C401 H40A 108.2 . .
Cl3 C401 H40A 108.2 2_546 .
Cl4 C401 H40B 108.2 . .
Cl3 C401 H40B 108.2 2_546 .
H40A C401 H40B 107.4 . .

loop_
_geom_bond_atom_site_label_1
_geom_bond_atom_site_label_2
_geom_bond_distance
_geom_bond_site_symmetry_2
Ru1 C11 1.886(3) .
Ru1 C12 1.889(3) .
Ru1 C103 2.196(3) .
Ru1 C104 2.206(3) .
Ru1 N160 2.239(3) .
Ru1 C102 2.260(2) .
Ru1 C105 2.283(3) .
Ru1 C101 2.448(3) .
C11 O11 1.139(4) .
C12 O12 1.129(4) .
C101 O111 1.248(4) .
C101 C105 1.472(4) .
C101 C102 1.481(4) .
C102 C103 1.424(4) .
C102 C121 1.495(4) .
C103 C104 1.444(3) .
C103 C131 1.482(4) .
C104 C105 1.449(4) .
C104 C141 1.480(4) .
C105 C151 1.481(4) .
C121 C122 1.380(4) .
C121 C126 1.385(4) .
C122 C123 1.396(5) .
C122 H122 0.9300 .
C123 C124 1.370(6) .
C123 H123 0.9300 .
C124 C125 1.362(6) .
C124 H124 0.9300 .
C125 C126 1.387(4) .
C125 H125 0.9300 .
C126 H126 0.9300 .
C131 C136 1.370(4) .
C131 C132 1.394(4) .
C132 C133 1.378(5) .
C132 H132 0.9300 .
C133 C134 1.382(6) .
C133 H133 0.9300 .
C134 C135 1.359(6) .
C134 H134 0.9300 .
C135 C136 1.383(5) .
C135 H135 0.9300 .
C136 H136 0.9300 .
C141 C142 1.380(4) .
C141 C146 1.384(5) .
C142 C143 1.385(5) .
C142 H142 0.9300 .
C143 C144 1.379(7) .
C143 H143 0.9300 .
C144 C145 1.342(7) .
C144 H144 0.9300 .
C145 C146 1.391(6) .
C145 H145 0.9300 .
C146 H146 0.9300 .
C151 C152 1.392(4) .
C151 C156 1.393(4) .
C152 C153 1.393(5) .
C152 H152 0.9300 .
C153 C154 1.375(6) .
C153 H153 0.9300 .
C154 C155 1.375(6) .
C154 H154 0.9300 .
C155 C156 1.386(5) .
C155 H155 0.9300 .
C156 H156 0.9300 .
N160 C174 1.503(4) .
N160 C161 1.510(4) .
C161 C166 1.523(4) .
C161 C162 1.533(4) .
C161 H161 0.9800 .
C162 C163 1.527(4) .
C162 H16A 0.9700 .
C162 H16B 0.9700 .
C163 C164 1.518(5) .
C163 H16C 0.9700 .
C163 H16D 0.9700 .
C164 N167 1.442(4) .
C164 C165 1.535(5) .
C164 H164 0.9800 .
C165 C166 1.532(4) .
C165 H16E 0.9700 .
C165 H16F 0.9700 .
C166 H16G 0.9700 .
C166 H16H 0.9700 .
N167 C168 1.382(4) .
N167 H167 0.8600 .
C168 C173 1.387(5) .
C168 C169 1.404(5) .
C169 C170 1.355(5) .
C169 H169 0.9300 .
C170 C171 1.402(6) .
C170 H170 0.9300 .
C171 C172 1.354(7) .
C171 H171 0.9300 .
C172 C173 1.383(6) .
C172 H172 0.9300 .
C173 H173 0.9300 .
C174 C175 1.488(6) .
C174 H17A 0.9700 .
C174 H17B 0.9700 .
C175 C180 1.350(8) .
C175 C176 1.405(7) .
C176 C177 1.474(13) .
C176 H176 0.9300 .
C177 C178 1.36(2) .
C177 H177 0.9300 .
C178 C179 1.253(18) .
C178 H178 0.9300 .
C179 C180 1.395(9) .
C179 H179 0.9300 .
C180 H180 0.9300 .
Ru2 C22 1.886(3) .
Ru2 C21 1.895(4) .
Ru2 C203 2.202(3) .
Ru2 C204 2.211(3) .
Ru2 N260 2.248(3) .
Ru2 C205 2.250(3) .
Ru2 C202 2.268(3) .
Ru2 C201 2.430(3) .
C21 O21 1.132(4) .
C22 O22 1.142(4) .
C201 O211 1.255(4) .
C201 C202 1.464(4) .
C201 C205 1.477(4) .
C202 C203 1.438(4) .
C202 C221 1.477(4) .
C203 C204 1.447(4) .
C203 C231 1.486(5) .
C204 C205 1.432(4) .
C204 C241 1.489(4) .
C205 C251 1.488(4) .
C221 C226 1.388(4) .
C221 C222 1.397(5) .
C222 C223 1.391(5) .
C222 H222 0.9300 .
C223 C224 1.377(6) .
C223 H223 0.9300 .
C224 C225 1.364(6) .
C224 H224 0.9300 .
C225 C226 1.381(5) .
C225 H225 0.9300 .
C226 H226 0.9300 .
C231 C232 1.381(5) .
C231 C236 1.383(5) .
C232 C233 1.393(6) .
C232 H232 0.9300 .
C233 C234 1.382(7) .
C233 H233 0.9300 .
C234 C235 1.371(7) .
C234 H234 0.9300 .
C235 C236 1.391(6) .
C235 H235 0.9300 .
C236 H236 0.9300 .
C241 C242 1.369(5) .
C241 C246 1.395(4) .
C242 C243 1.392(5) .
C242 H242 0.9300 .
C243 C244 1.364(6) .
C243 H243 0.9300 .
C244 C245 1.378(6) .
C244 H244 0.9300 .
C245 C246 1.393(5) .
C245 H245 0.9300 .
C246 H246 0.9300 .
C251 C252 1.381(5) .
C251 C256 1.382(5) .
C252 C253 1.378(5) .
C252 H252 0.9300 .
C253 C254 1.346(7) .
C253 H253 0.9300 .
C254 C255 1.367(7) .
C254 H254 0.9300 .
C255 C256 1.403(6) .
C255 H255 0.9300 .
C256 H256 0.9300 .
N260 C261 1.502(4) .
N260 C274 1.508(4) .
C261 C266 1.510(4) .
C261 C262 1.519(4) .
C261 H261 0.9800 .
C262 C263 1.518(4) .
C262 H26A 0.9700 .
C262 H26B 0.9700 .
C263 C264 1.524(5) .
C263 H26C 0.9700 .
C263 H26D 0.9700 .
C264 N267 1.457(4) .
C264 C265 1.527(5) .
C264 H264 0.9800 .
C265 C266 1.547(5) .
C265 H26E 0.9700 .
C265 H26F 0.9700 .
C266 H26G 0.9700 .
C266 H26H 0.9700 .
N267 C268 1.364(5) .
N267 H267 0.8600 .
C268 C273 1.399(6) .
C268 C269 1.402(6) .
C269 C270 1.398(6) .
C269 H269 0.9300 .
C270 C271 1.397(9) .
C270 H270 0.9300 .
C271 C272 1.379(10) .
C271 H271 0.9300 .
C272 C273 1.361(7) .
C272 H272 0.9300 .
C273 H273 0.9300 .
C274 C275 1.501(5) .
C274 H27A 0.9700 .
C274 H27B 0.9700 .
C275 C276 1.388(6) .
C275 C279 1.397(6) .
C276 C277 1.364(7) .
C276 H276 0.9300 .
C277 C278 1.356(9) .
C277 H277 0.9300 .
C278 C280 1.391(9) .
C278 H278 0.9300 .
C279 C280 1.377(7) .
C279 H279 0.9300 .
C280 H280 0.9300 .
Cl1 C301 1.729(6) .
Cl2 C301 1.709(7) 2
Cl3 C401 1.765(13) 2_556
Cl4 C401 1.643(12) .
C301 Cl2 1.708(7) 2_545
C301 H30A 0.9700 .
C301 H30B 0.9700 .
C401 Cl3 1.766(13) 2_546
C401 H40A 0.9700 .
C401 H40B 0.9700 .
